data_7207798
loop_
_publ_author_name
'Koskinen, Laura'
'J\"a\"askel\"ainen, Sirpa'
'Oresmaa, Larisa'
'Haukka, Matti'

_publ_section_title
;
 Argentophilic interactions in multinuclear Ag complexes of imidazole
 containing Schiff bases
;
_journal_issue 10
_journal_name_full CrystEngComm
_journal_page_first 3509
_journal_paper_doi 10.1039/c2ce06550a
_journal_volume 14
_journal_year 2012
_chemical_formula_moiety 'C24 H32 Ag2 N12, C H4 O, 2(Cl O3)'
_chemical_formula_sum 'C25 H36 Ag2 Cl2 N12 O7'
_chemical_formula_weight 903.30
_chemical_name_systematic
;
?
;
_space_group_IT_number 14
_symmetry_cell_setting monoclinic
_symmetry_space_group_name_Hall '-P 2ybc'
_symmetry_space_group_name_H-M 'P 1 21/c 1'
_atom_sites_solution_hydrogens mixed
_atom_sites_solution_primary direct
_atom_sites_solution_secondary difmap
_audit_creation_method SHELXL-97
_cell_angle_alpha 90.00
_cell_angle_beta 107.897(3)
_cell_angle_gamma 90.00
_cell_formula_units_Z 4
_cell_length_a 12.6179(4)
_cell_length_b 13.4765(3)
_cell_length_c 20.5256(9)
_cell_measurement_reflns_used 23292
_cell_measurement_temperature 100(2)
_cell_measurement_theta_max 32.03
_cell_measurement_theta_min 1.00
_cell_volume 3321.4(2)
_computing_cell_refinement 'EvalCCD (Duisenberg, 1998-2003)'
_computing_data_collection 'Collect (Bruker AXS BV, 1997-2004)'
_computing_data_reduction 'EvalCCD (Duisenberg, 1998-2003)'
_computing_molecular_graphics 'Diamond v.3.1e (Brandenburg, 2007)'
_computing_publication_material 'SHELXL-97 (Sheldrick, 1997)'
_computing_structure_refinement 'SHELXL-97 (Sheldrick, 1997)'
_computing_structure_solution 'SHELXS-97 (Sheldrick, 1997)'
_diffrn_ambient_temperature 100(2)
_diffrn_detector_area_resol_mean 9
_diffrn_measured_fraction_theta_full 0.994
_diffrn_measured_fraction_theta_max 0.994
_diffrn_measurement_device '95mm CCD camera on \k-goniostat'
_diffrn_measurement_device_type 'Nonius KappaCCD'
_diffrn_measurement_method '\f scans and \w scans with \k offset'
_diffrn_radiation_monochromator 'horizontally mounted graphite crystal'
_diffrn_radiation_source 'fine-focus sealed tube'
_diffrn_radiation_type MoK\a
_diffrn_radiation_wavelength 0.71073
_diffrn_reflns_av_R_equivalents 0.0373
_diffrn_reflns_av_sigmaI/netI 0.0341
_diffrn_reflns_limit_h_max 18
_diffrn_reflns_limit_h_min -18
_diffrn_reflns_limit_k_max 19
_diffrn_reflns_limit_k_min -20
_diffrn_reflns_limit_l_max 28
_diffrn_reflns_limit_l_min -30
_diffrn_reflns_number 69325
_diffrn_reflns_theta_full 32.01
_diffrn_reflns_theta_max 32.01
_diffrn_reflns_theta_min 2.25
_exptl_absorpt_coefficient_mu 1.403
_exptl_absorpt_correction_T_max 0.7211
_exptl_absorpt_correction_T_min 0.6297
_exptl_absorpt_correction_type multi-scan
_exptl_absorpt_process_details 'SADABS v.2.10 (Sheldrick, 2003)'
_exptl_crystal_colour colourless
_exptl_crystal_density_diffrn 1.806
_exptl_crystal_density_method 'not measured'
_exptl_crystal_description block
_exptl_crystal_F_000 1816
_exptl_crystal_size_max 0.35
_exptl_crystal_size_mid 0.33
_exptl_crystal_size_min 0.23
_refine_diff_density_max 0.653
_refine_diff_density_min -0.589
_refine_diff_density_rms 0.099
_refine_ls_extinction_method none
_refine_ls_goodness_of_fit_ref 1.035
_refine_ls_hydrogen_treatment constr
_refine_ls_matrix_type full
_refine_ls_number_parameters 439
_refine_ls_number_reflns 11489
_refine_ls_number_restraints 0
_refine_ls_restrained_S_all 1.035
_refine_ls_R_factor_all 0.0498
_refine_ls_R_factor_gt 0.0287
_refine_ls_shift/su_max 0.016
_refine_ls_shift/su_mean 0.000
_refine_ls_structure_factor_coef Fsqd
_refine_ls_weighting_details 'calc w=1/[\s^2^(Fo^2^)+(0.0209P)^2^+2.6132P] where P=(Fo^2^+2Fc^2^)/3'
_refine_ls_weighting_scheme calc
_refine_ls_wR_factor_gt 0.0525
_refine_ls_wR_factor_ref 0.0576
_reflns_number_gt 8998
_reflns_number_total 11489
_reflns_threshold_expression >2sigma(I)
_cod_data_source_file c2ce06550a.txt
_cod_data_source_block 3
_cod_original_cell_volume 3321.38(19)
_cod_original_sg_symbol_H-M 'P 21/c'
_cod_database_code 7207798

loop_
_symmetry_equiv_pos_as_xyz
'x, y, z'
'-x, y+1/2, -z+1/2'
'-x, -y, -z'
'x, -y-1/2, z-1/2'

loop_
_atom_site_label
_atom_site_type_symbol
_atom_site_fract_x
_atom_site_fract_y
_atom_site_fract_z
_atom_site_U_iso_or_equiv
_atom_site_adp_type
_atom_site_occupancy
_atom_site_symmetry_multiplicity
_atom_site_calc_flag
_atom_site_refinement_flags
Ag1 Ag 0.188309(12) 0.763081(9) 0.015816(7) 0.01878(4) Uani 1 1 d .
Ag2 Ag 0.425082(11) 0.687120(10) 0.034672(6) 0.01662(3) Uani 1 1 d .
Cl1 Cl 0.40449(4) 0.28647(3) 0.09391(2) 0.01611(8) Uani 1 1 d .
Cl2 Cl -0.07271(4) 0.32493(3) -0.26753(2) 0.02200(9) Uani 1 1 d .
O1 O 0.46619(13) 0.31900(12) 0.16306(7) 0.0320(3) Uani 1 1 d .
O2 O 0.28835(13) 0.31845(12) 0.07928(9) 0.0385(4) Uani 1 1 d .
O3 O 0.40120(13) 0.17647(10) 0.09441(8) 0.0276(3) Uani 1 1 d .
O4 O -0.10505(14) 0.29180(11) -0.20835(8) 0.0335(4) Uani 1 1 d .
O5 O -0.11624(12) 0.42714(11) -0.28335(7) 0.0280(3) Uani 1 1 d .
O6 O 0.04922(13) 0.33018(14) -0.24697(9) 0.0397(4) Uani 1 1 d .
O7 O 0.37392(17) 0.42219(13) -0.29319(9) 0.0470(5) Uani 1 1 d .
H7O H 0.3658 0.3757 -0.3261 0.070 Uiso 1 1 d R
N1 N 0.09565(13) 0.87749(11) 0.06567(8) 0.0164(3) Uani 1 1 d .
N2 N 0.08349(12) 1.03563(10) 0.09053(7) 0.0139(3) Uani 1 1 d .
N3 N 0.27140(12) 0.91554(10) 0.01407(7) 0.0139(3) Uani 1 1 d .
N4 N 0.35166(12) 0.78010(10) -0.06931(7) 0.0141(3) Uani 1 1 d .
N5 N 0.36965(12) 0.57599(11) -0.05224(7) 0.0133(3) Uani 1 1 d .
N6 N 0.27376(12) 0.54974(11) -0.16052(7) 0.0159(3) Uani 1 1 d .
N7 N 0.09545(12) 0.64026(10) -0.05588(7) 0.0137(3) Uani 1 1 d .
N8 N 0.06591(12) 0.47922(10) -0.07136(7) 0.0140(3) Uani 1 1 d .
N9 N 0.22763(12) 0.61140(11) 0.07873(7) 0.0146(3) Uani 1 1 d .
N10 N 0.43799(12) 0.71518(11) 0.14548(7) 0.0149(3) Uani 1 1 d .
N11 N 0.60664(12) 0.77009(11) 0.08800(7) 0.0142(3) Uani 1 1 d .
N12 N 0.70886(12) 0.82943(11) 0.18810(7) 0.0159(3) Uani 1 1 d .
C1 C 0.01274(16) 0.88900(13) 0.09417(9) 0.0185(4) Uani 1 1 d .
H1 H -0.0326 0.8370 0.1021 0.022 Uiso 1 1 calc R
C2 C 0.00406(15) 0.98652(13) 0.10988(9) 0.0172(3) Uani 1 1 d .
H2 H -0.0473 1.0144 0.1303 0.021 Uiso 1 1 calc R
C3 C 0.10466(16) 1.14209(12) 0.09837(10) 0.0203(4) Uani 1 1 d .
H3A H 0.1753 1.1574 0.0900 0.030 Uiso 1 1 calc R
H3B H 0.1088 1.1622 0.1450 0.030 Uiso 1 1 calc R
H3C H 0.0441 1.1781 0.0654 0.030 Uiso 1 1 calc R
C4 C 0.13743(14) 0.96750(12) 0.06404(8) 0.0130(3) Uani 1 1 d .
C5 C 0.22991(14) 0.98687(12) 0.03868(8) 0.0134(3) Uani 1 1 d .
H5 H 0.2595 1.0520 0.0403 0.016 Uiso 1 1 calc R
C6 C 0.36782(14) 0.93632(12) -0.00855(9) 0.0158(3) Uani 1 1 d .
H6A H 0.4360 0.9113 0.0259 0.019 Uiso 1 1 calc R
H6B H 0.3757 1.0089 -0.0128 0.019 Uiso 1 1 calc R
C7 C 0.35530(15) 0.88731(12) -0.07689(9) 0.0163(3) Uani 1 1 d .
H7A H 0.2859 0.9105 -0.1112 0.020 Uiso 1 1 calc R
H7B H 0.4189 0.9056 -0.0931 0.020 Uiso 1 1 calc R
C8 C 0.31711(14) 0.72528(13) -0.12177(9) 0.0144(3) Uani 1 1 d .
H8 H 0.2901 0.7534 -0.1663 0.017 Uiso 1 1 calc R
C9 C 0.31992(14) 0.61865(12) -0.11214(8) 0.0130(3) Uani 1 1 d .
C10 C 0.35450(15) 0.47634(12) -0.06290(9) 0.0162(3) Uani 1 1 d .
H10 H 0.3811 0.4266 -0.0290 0.019 Uiso 1 1 calc R
C11 C 0.29524(16) 0.45917(13) -0.12971(9) 0.0190(4) Uani 1 1 d .
H11 H 0.2733 0.3964 -0.1506 0.023 Uiso 1 1 calc R
C12 C 0.20721(17) 0.56519(16) -0.23192(9) 0.0252(4) Uani 1 1 d .
H12A H 0.1283 0.5545 -0.2368 0.038 Uiso 1 1 calc R
H12B H 0.2308 0.5182 -0.2612 0.038 Uiso 1 1 calc R
H12C H 0.2179 0.6332 -0.2456 0.038 Uiso 1 1 calc R
C13 C 0.02836(14) 0.62387(13) -0.12115(9) 0.0160(3) Uani 1 1 d .
H13 H -0.0009 0.6740 -0.1543 0.019 Uiso 1 1 calc R
C14 C 0.00975(15) 0.52436(13) -0.13145(9) 0.0176(3) Uani 1 1 d .
H14 H -0.0337 0.4929 -0.1724 0.021 Uiso 1 1 calc R
C15 C 0.07344(16) 0.37209(12) -0.06049(10) 0.0195(4) Uani 1 1 d .
H15A H 0.0133 0.3393 -0.0959 0.029 Uiso 1 1 calc R
H15B H 0.0666 0.3567 -0.0153 0.029 Uiso 1 1 calc R
H15C H 0.1455 0.3483 -0.0630 0.029 Uiso 1 1 calc R
C16 C 0.11689(14) 0.55160(12) -0.02711(8) 0.0124(3) Uani 1 1 d .
C17 C 0.18528(14) 0.53601(12) 0.04324(9) 0.0143(3) Uani 1 1 d .
H17 H 0.1980 0.4711 0.0622 0.017 Uiso 1 1 calc R
C18 C 0.29360(16) 0.59667(13) 0.15014(9) 0.0185(4) Uani 1 1 d .
H18A H 0.3481 0.5426 0.1534 0.022 Uiso 1 1 calc R
H18B H 0.2442 0.5773 0.1773 0.022 Uiso 1 1 calc R
C19 C 0.35406(15) 0.69127(14) 0.17849(9) 0.0186(4) Uani 1 1 d .
H19A H 0.2998 0.7464 0.1713 0.022 Uiso 1 1 calc R
H19B H 0.3903 0.6839 0.2284 0.022 Uiso 1 1 calc R
C20 C 0.52755(15) 0.75455(12) 0.18278(9) 0.0152(3) Uani 1 1 d .
H20 H 0.5385 0.7648 0.2302 0.018 Uiso 1 1 calc R
C21 C 0.61266(14) 0.78374(12) 0.15312(8) 0.0134(3) Uani 1 1 d .
C22 C 0.70301(15) 0.80786(13) 0.08199(9) 0.0171(3) Uani 1 1 d .
H22 H 0.7231 0.8083 0.0410 0.021 Uiso 1 1 calc R
C23 C 0.76666(16) 0.84513(14) 0.14330(9) 0.0199(4) Uani 1 1 d .
H23 H 0.8375 0.8760 0.1527 0.024 Uiso 1 1 calc R
C24 C 0.74825(16) 0.85438(16) 0.26062(9) 0.0249(4) Uani 1 1 d .
H24A H 0.7939 0.7999 0.2861 0.037 Uiso 1 1 calc R
H24B H 0.6843 0.8650 0.2774 0.037 Uiso 1 1 calc R
H24C H 0.7930 0.9151 0.2671 0.037 Uiso 1 1 calc R
C25 C 0.4424(2) 0.5056(2) -0.28994(15) 0.0529(8) Uani 1 1 d .
H25A H 0.5144 0.4842 -0.2940 0.079 Uiso 1 1 calc R
H25B H 0.4542 0.5395 -0.2460 0.079 Uiso 1 1 calc R
H25C H 0.4065 0.5511 -0.3275 0.079 Uiso 1 1 calc R

loop_
_atom_site_aniso_label
_atom_site_aniso_U_11
_atom_site_aniso_U_22
_atom_site_aniso_U_33
_atom_site_aniso_U_23
_atom_site_aniso_U_13
_atom_site_aniso_U_12
Ag1 0.01882(7) 0.00855(5) 0.02981(8) -0.00477(5) 0.00870(5) -0.00226(5)
Ag2 0.01729(6) 0.02100(6) 0.00997(5) -0.00377(5) 0.00185(4) 0.00071(5)
Cl1 0.0194(2) 0.01616(18) 0.01311(17) 0.00176(14) 0.00548(15) -0.00044(15)
Cl2 0.0263(2) 0.0219(2) 0.01724(19) -0.00579(17) 0.00593(17) -0.00273(18)
O1 0.0350(8) 0.0447(9) 0.0164(6) -0.0090(6) 0.0083(6) -0.0161(7)
O2 0.0245(8) 0.0383(9) 0.0486(10) 0.0114(8) 0.0051(7) 0.0145(7)
O3 0.0349(8) 0.0162(6) 0.0358(8) -0.0005(6) 0.0168(7) 0.0009(6)
O4 0.0437(9) 0.0288(8) 0.0310(8) 0.0056(6) 0.0158(7) -0.0094(7)
O5 0.0321(8) 0.0269(7) 0.0235(7) 0.0044(6) 0.0065(6) 0.0025(6)
O6 0.0252(8) 0.0501(10) 0.0455(10) -0.0018(8) 0.0133(7) 0.0057(7)
O7 0.0708(13) 0.0317(9) 0.0400(10) -0.0125(8) 0.0194(9) 0.0023(9)
N1 0.0194(7) 0.0120(6) 0.0207(7) -0.0010(6) 0.0105(6) -0.0012(6)
N2 0.0162(7) 0.0095(6) 0.0170(7) -0.0018(5) 0.0066(6) 0.0007(5)
N3 0.0127(7) 0.0116(6) 0.0180(7) -0.0009(5) 0.0055(5) -0.0004(5)
N4 0.0132(7) 0.0128(6) 0.0168(7) 0.0001(5) 0.0055(6) 0.0013(5)
N5 0.0129(7) 0.0150(6) 0.0119(6) -0.0005(5) 0.0035(5) 0.0021(5)
N6 0.0175(7) 0.0159(7) 0.0118(6) -0.0023(5) 0.0009(6) 0.0032(6)
N7 0.0129(7) 0.0107(6) 0.0167(7) -0.0011(5) 0.0031(5) 0.0004(5)
N8 0.0136(7) 0.0095(6) 0.0167(7) -0.0028(5) 0.0016(5) 0.0000(5)
N9 0.0138(7) 0.0148(6) 0.0147(7) -0.0017(5) 0.0038(5) -0.0025(5)
N10 0.0152(7) 0.0173(7) 0.0125(6) -0.0020(5) 0.0047(5) -0.0014(6)
N11 0.0161(7) 0.0136(6) 0.0124(6) 0.0000(5) 0.0038(5) 0.0001(6)
N12 0.0121(7) 0.0204(7) 0.0147(7) -0.0043(6) 0.0032(5) -0.0021(6)
C1 0.0216(9) 0.0139(8) 0.0243(9) -0.0009(7) 0.0137(7) -0.0018(7)
C2 0.0187(9) 0.0163(8) 0.0195(8) -0.0015(7) 0.0104(7) 0.0016(7)
C3 0.0235(9) 0.0099(7) 0.0290(10) -0.0048(7) 0.0103(8) -0.0001(7)
C4 0.0156(8) 0.0103(7) 0.0131(7) -0.0012(6) 0.0043(6) 0.0005(6)
C5 0.0149(8) 0.0097(7) 0.0152(8) -0.0002(6) 0.0040(6) -0.0006(6)
C6 0.0140(8) 0.0117(7) 0.0232(9) -0.0025(6) 0.0081(7) -0.0010(6)
C7 0.0171(8) 0.0133(7) 0.0198(8) 0.0018(6) 0.0078(7) 0.0013(6)
C8 0.0142(8) 0.0155(8) 0.0133(7) 0.0014(6) 0.0037(6) 0.0031(6)
C9 0.0130(8) 0.0146(7) 0.0112(7) -0.0006(6) 0.0036(6) 0.0023(6)
C10 0.0187(9) 0.0121(7) 0.0179(8) 0.0009(6) 0.0057(7) 0.0023(6)
C11 0.0212(9) 0.0142(8) 0.0204(9) -0.0042(7) 0.0048(7) 0.0019(7)
C12 0.0304(11) 0.0277(10) 0.0118(8) -0.0027(7) -0.0018(7) 0.0051(8)
C13 0.0152(8) 0.0143(7) 0.0168(8) 0.0007(6) 0.0022(6) 0.0017(6)
C14 0.0157(8) 0.0165(8) 0.0170(8) -0.0030(7) -0.0004(7) 0.0014(7)
C15 0.0208(9) 0.0086(7) 0.0245(9) -0.0030(7) 0.0005(7) 0.0007(6)
C16 0.0112(7) 0.0099(7) 0.0160(8) -0.0018(6) 0.0041(6) 0.0000(6)
C17 0.0138(8) 0.0114(7) 0.0172(8) 0.0002(6) 0.0044(6) 0.0007(6)
C18 0.0203(9) 0.0201(8) 0.0139(8) 0.0003(7) 0.0033(7) -0.0058(7)
C19 0.0185(9) 0.0246(9) 0.0139(8) -0.0056(7) 0.0066(7) -0.0084(7)
C20 0.0169(8) 0.0155(8) 0.0122(7) -0.0015(6) 0.0033(6) -0.0007(6)
C21 0.0122(8) 0.0133(7) 0.0132(7) -0.0022(6) 0.0017(6) 0.0012(6)
C22 0.0193(8) 0.0179(8) 0.0158(8) 0.0007(7) 0.0080(7) 0.0009(7)
C23 0.0164(9) 0.0234(9) 0.0212(9) -0.0015(7) 0.0080(7) -0.0028(7)
C24 0.0193(9) 0.0385(11) 0.0151(8) -0.0089(8) 0.0027(7) -0.0085(8)
C25 0.0512(17) 0.0395(14) 0.0521(16) -0.0224(13) -0.0075(13) -0.0002(13)

loop_
_atom_type_symbol
_atom_type_description
_atom_type_scat_dispersion_real
_atom_type_scat_dispersion_imag
_atom_type_scat_source
C C 0.0033 0.0016 'International Tables Vol C Tables 4.2.6.8 and 6.1.1.4'
H H 0.0000 0.0000 'International Tables Vol C Tables 4.2.6.8 and 6.1.1.4'
N N 0.0061 0.0033 'International Tables Vol C Tables 4.2.6.8 and 6.1.1.4'
O O 0.0106 0.0060 'International Tables Vol C Tables 4.2.6.8 and 6.1.1.4'
Cl Cl 0.1484 0.1585 'International Tables Vol C Tables 4.2.6.8 and 6.1.1.4'
Ag Ag -0.8971 1.1015 'International Tables Vol C Tables 4.2.6.8 and 6.1.1.4'

loop_
_geom_angle_atom_site_label_1
_geom_angle_atom_site_label_2
_geom_angle_atom_site_label_3
_geom_angle
_geom_angle_publ_flag
N7 Ag1 N3 141.19(5) ?
N7 Ag1 N1 122.03(5) ?
N3 Ag1 N1 73.29(5) yes
N7 Ag1 N9 73.03(5) yes
N3 Ag1 N9 138.55(5) ?
N1 Ag1 N9 112.00(5) ?
N7 Ag1 Ag2 97.26(4) ?
N3 Ag1 Ag2 82.52(4) ?
N1 Ag1 Ag2 139.39(4) yes
N9 Ag1 Ag2 67.27(4) ?
N10 Ag2 N5 144.15(5) ?
N10 Ag2 N4 134.06(5) ?
N5 Ag2 N4 72.79(5) yes
N10 Ag2 N11 73.12(5) yes
N5 Ag2 N11 131.62(5) ?
N4 Ag2 N11 102.05(5) ?
N10 Ag2 Ag1 80.65(4) ?
N5 Ag2 Ag1 93.91(4) ?
N4 Ag2 Ag1 67.61(3) ?
N11 Ag2 Ag1 129.54(3) yes
O1 Cl1 O2 108.14(10) ?
O1 Cl1 O3 107.51(9) ?
O2 Cl1 O3 105.47(9) ?
O4 Cl2 O6 108.12(10) ?
O4 Cl2 O5 106.63(9) ?
O6 Cl2 O5 107.68(10) ?
C25 O7 H7O 121.1 ?
C4 N1 C1 105.76(14) ?
C4 N1 Ag1 109.50(11) ?
C1 N1 Ag1 144.70(12) ?
C4 N2 C2 107.12(14) ?
C4 N2 C3 127.90(15) ?
C2 N2 C3 124.98(15) ?
C5 N3 C6 117.89(14) ?
C5 N3 Ag1 114.95(12) ?
C6 N3 Ag1 127.08(10) ?
C8 N4 C7 120.11(15) ?
C8 N4 Ag2 112.88(11) ?
C7 N4 Ag2 126.64(11) ?
C9 N5 C10 105.94(14) ?
C9 N5 Ag2 112.72(11) ?
C10 N5 Ag2 140.34(11) ?
C9 N6 C11 107.13(14) ?
C9 N6 C12 128.49(15) ?
C11 N6 C12 124.29(15) ?
C16 N7 C13 105.79(14) ?
C16 N7 Ag1 111.88(11) ?
C13 N7 Ag1 142.20(12) ?
C16 N8 C14 107.06(14) ?
C16 N8 C15 127.97(14) ?
C14 N8 C15 124.85(14) ?
C17 N9 C18 118.50(15) ?
C17 N9 Ag1 113.23(11) ?
C18 N9 Ag1 128.26(11) ?
C20 N10 C19 116.82(14) ?
C20 N10 Ag2 116.85(12) ?
C19 N10 Ag2 126.32(11) ?
C21 N11 C22 105.28(14) ?
C21 N11 Ag2 105.43(11) ?
C22 N11 Ag2 149.29(12) ?
C21 N12 C23 107.04(14) ?
C21 N12 C24 128.02(15) ?
C23 N12 C24 124.90(15) ?
N1 C1 C2 109.92(16) ?
N1 C1 H1 125.0 ?
C2 C1 H1 125.0 ?
N2 C2 C1 106.25(15) ?
N2 C2 H2 126.9 ?
C1 C2 H2 126.9 ?
N2 C3 H3A 109.5 ?
N2 C3 H3B 109.5 ?
H3A C3 H3B 109.5 ?
N2 C3 H3C 109.5 ?
H3A C3 H3C 109.5 ?
H3B C3 H3C 109.5 ?
N1 C4 N2 110.95(15) ?
N1 C4 C5 123.17(15) ?
N2 C4 C5 125.86(15) ?
N3 C5 C4 119.01(15) ?
N3 C5 H5 120.5 ?
C4 C5 H5 120.5 ?
N3 C6 C7 110.61(14) ?
N3 C6 H6A 109.5 ?
C7 C6 H6A 109.5 ?
N3 C6 H6B 109.5 ?
C7 C6 H6B 109.5 ?
H6A C6 H6B 108.1 ?
N4 C7 C6 109.37(14) ?
N4 C7 H7A 109.8 ?
C6 C7 H7A 109.8 ?
N4 C7 H7B 109.8 ?
C6 C7 H7B 109.8 ?
H7A C7 H7B 108.2 ?
N4 C8 C9 118.31(15) ?
N4 C8 H8 120.8 ?
C9 C8 H8 120.8 ?
N5 C9 N6 110.90(15) ?
N5 C9 C8 122.72(15) ?
N6 C9 C8 126.38(15) ?
N5 C10 C11 109.54(15) ?
N5 C10 H10 125.2 ?
C11 C10 H10 125.2 ?
N6 C11 C10 106.48(15) ?
N6 C11 H11 126.8 ?
C10 C11 H11 126.8 ?
N6 C12 H12A 109.5 ?
N6 C12 H12B 109.5 ?
H12A C12 H12B 109.5 ?
N6 C12 H12C 109.5 ?
H12A C12 H12C 109.5 ?
H12B C12 H12C 109.5 ?
N7 C13 C14 109.62(15) ?
N7 C13 H13 125.2 ?
C14 C13 H13 125.2 ?
N8 C14 C13 106.34(15) ?
N8 C14 H14 126.8 ?
C13 C14 H14 126.8 ?
N8 C15 H15A 109.5 ?
N8 C15 H15B 109.5 ?
H15A C15 H15B 109.5 ?
N8 C15 H15C 109.5 ?
H15A C15 H15C 109.5 ?
H15B C15 H15C 109.5 ?
N7 C16 N8 111.19(14) ?
N7 C16 C17 123.51(15) ?
N8 C16 C17 125.30(15) ?
N9 C17 C16 118.15(15) ?
N9 C17 H17 120.9 ?
C16 C17 H17 120.9 ?
N9 C18 C19 109.71(14) ?
N9 C18 H18A 109.7 ?
C19 C18 H18A 109.7 ?
N9 C18 H18B 109.7 ?
C19 C18 H18B 109.7 ?
H18A C18 H18B 108.2 ?
N10 C19 C18 111.18(15) ?
N10 C19 H19A 109.4 ?
C18 C19 H19A 109.4 ?
N10 C19 H19B 109.4 ?
C18 C19 H19B 109.4 ?
H19A C19 H19B 108.0 ?
N10 C20 C21 119.98(16) ?
N10 C20 H20 120.0 ?
C21 C20 H20 120.0 ?
N11 C21 N12 111.20(15) ?
N11 C21 C20 124.56(15) ?
N12 C21 C20 124.25(15) ?
N11 C22 C23 110.11(16) ?
N11 C22 H22 124.9 ?
C23 C22 H22 124.9 ?
N12 C23 C22 106.37(16) ?
N12 C23 H23 126.8 ?
C22 C23 H23 126.8 ?
N12 C24 H24A 109.5 ?
N12 C24 H24B 109.5 ?
H24A C24 H24B 109.5 ?
N12 C24 H24C 109.5 ?
H24A C24 H24C 109.5 ?
H24B C24 H24C 109.5 ?
O7 C25 H25A 109.5 ?
O7 C25 H25B 109.5 ?
H25A C25 H25B 109.5 ?
O7 C25 H25C 109.5 ?
H25A C25 H25C 109.5 ?
H25B C25 H25C 109.5 ?

loop_
_geom_bond_atom_site_label_1
_geom_bond_atom_site_label_2
_geom_bond_distance
_geom_bond_publ_flag
Ag1 N7 2.2844(14) yes
Ag1 N3 2.3119(14) yes
Ag1 N1 2.3509(15) yes
Ag1 N9 2.3871(14) yes
Ag1 Ag2 3.0680(2) yes
Ag2 N10 2.2617(14) yes
Ag2 N5 2.2688(14) yes
Ag2 N4 2.4017(14) yes
Ag2 N11 2.4809(15) yes
Cl1 O1 1.4606(14) ?
Cl1 O2 1.4673(16) ?
Cl1 O3 1.4832(14) ?
Cl2 O4 1.4649(15) ?
Cl2 O6 1.4666(16) ?
Cl2 O5 1.4815(15) ?
O7 C25 1.407(3) ?
O7 H7O 0.9030 ?
N1 C4 1.327(2) ?
N1 C1 1.355(2) ?
N2 C4 1.352(2) ?
N2 C2 1.358(2) ?
N2 C3 1.459(2) ?
N3 C5 1.271(2) ?
N3 C6 1.457(2) ?
N4 C8 1.268(2) ?
N4 C7 1.455(2) ?
N5 C9 1.327(2) ?
N5 C10 1.365(2) ?
N6 C9 1.354(2) ?
N6 C11 1.363(2) ?
N6 C12 1.463(2) ?
N7 C16 1.323(2) ?
N7 C13 1.365(2) ?
N8 C16 1.353(2) ?
N8 C14 1.362(2) ?
N8 C15 1.460(2) ?
N9 C17 1.268(2) ?
N9 C18 1.460(2) ?
N10 C20 1.270(2) ?
N10 C19 1.458(2) ?
N11 C21 1.328(2) ?
N11 C22 1.358(2) ?
N12 C21 1.354(2) ?
N12 C23 1.354(2) ?
N12 C24 1.456(2) ?
C1 C2 1.366(2) ?
C1 H1 0.9500 ?
C2 H2 0.9500 ?
C3 H3A 0.9800 ?
C3 H3B 0.9800 ?
C3 H3C 0.9800 ?
C4 C5 1.440(2) ?
C5 H5 0.9500 ?
C6 C7 1.514(2) ?
C6 H6A 0.9900 ?
C6 H6B 0.9900 ?
C7 H7A 0.9900 ?
C7 H7B 0.9900 ?
C8 C9 1.449(2) ?
C8 H8 0.9500 ?
C10 C11 1.365(2) ?
C10 H10 0.9500 ?
C11 H11 0.9500 ?
C12 H12A 0.9800 ?
C12 H12B 0.9800 ?
C12 H12C 0.9800 ?
C13 C14 1.367(2) ?
C13 H13 0.9500 ?
C14 H14 0.9500 ?
C15 H15A 0.9800 ?
C15 H15B 0.9800 ?
C15 H15C 0.9800 ?
C16 C17 1.452(2) ?
C17 H17 0.9500 ?
C18 C19 1.508(2) ?
C18 H18A 0.9900 ?
C18 H18B 0.9900 ?
C19 H19A 0.9900 ?
C19 H19B 0.9900 ?
C20 C21 1.442(2) ?
C20 H20 0.9500 ?
C22 C23 1.364(3) ?
C22 H22 0.9500 ?
C23 H23 0.9500 ?
C24 H24A 0.9800 ?
C24 H24B 0.9800 ?
C24 H24C 0.9800 ?
C25 H25A 0.9800 ?
C25 H25B 0.9800 ?
C25 H25C 0.9800 ?

loop_
_geom_hbond_atom_site_label_D
_geom_hbond_atom_site_label_H
_geom_hbond_atom_site_label_A
_geom_hbond_distance_DH
_geom_hbond_distance_HA
_geom_hbond_distance_DA
_geom_hbond_angle_DHA
_geom_hbond_site_symmetry_A
_geom_hbond_publ_flag
O7 H7O O3 0.90 1.95 2.774(2) 150.7 4_565 yes
